data_4337700
loop_
_publ_author_name
'Wright, Ashley M.'
'Zaman, Homaira T.'
'Wu, Guang'
'Hayton, Trevor W.'

_publ_section_title
;
 Mechanistic Insights into the Formation of N2O by a Nickel Nitrosyl
 Complex.
;
_journal_issue 6
_journal_name_full 'Inorganic chemistry'
_journal_page_first 3108
_journal_page_last 3116
_journal_paper_doi 10.1021/ic403038e
_journal_volume 53
_journal_year 2014
_chemical_formula_sum 'C30.5 H24 Cl F12 N10 Ni3 O4 P2'
_chemical_formula_weight 1096.11
_chemical_name_systematic
; 
 ? 
;
_space_group_IT_number 2
_symmetry_cell_setting triclinic
_symmetry_space_group_name_Hall '-P 1'
_symmetry_space_group_name_H-M 'P -1'
_atom_sites_solution_hydrogens geom
_atom_sites_solution_primary direct
_atom_sites_solution_secondary difmap
_audit_creation_method SHELXL-97
_cell_angle_alpha 70.639(7)
_cell_angle_beta 88.309(7)
_cell_angle_gamma 86.922(6)
_cell_formula_units_Z 4
_cell_length_a 10.837(3)
_cell_length_b 16.351(5)
_cell_length_c 23.731(6)
_cell_measurement_temperature 100(2)
_cell_volume 3961.2(19)
_computing_structure_refinement 'SHELXL-97 (Sheldrick, 2008)'
_computing_structure_solution 'SHELXS-97 (Sheldrick, 2008)'
_diffrn_ambient_temperature 100(2)
_diffrn_measured_fraction_theta_full 0.966
_diffrn_measured_fraction_theta_max 0.966
_diffrn_radiation_monochromator graphite
_diffrn_radiation_source 'fine-focus sealed tube'
_diffrn_radiation_type MoK\a
_diffrn_radiation_wavelength 0.71073
_diffrn_reflns_av_R_equivalents 0.0851
_diffrn_reflns_av_sigmaI/netI 0.1480
_diffrn_reflns_limit_h_max 12
_diffrn_reflns_limit_h_min -12
_diffrn_reflns_limit_k_max 19
_diffrn_reflns_limit_k_min -19
_diffrn_reflns_limit_l_max 27
_diffrn_reflns_limit_l_min -27
_diffrn_reflns_number 23403
_diffrn_reflns_theta_full 24.81
_diffrn_reflns_theta_max 24.81
_diffrn_reflns_theta_min 1.82
_exptl_absorpt_coefficient_mu 1.668
_exptl_absorpt_correction_T_max 0.8509
_exptl_absorpt_correction_T_min 0.7105
_exptl_absorpt_correction_type multi-scan
_exptl_absorpt_process_details sadabs
_exptl_crystal_colour blue
_exptl_crystal_density_diffrn 1.838
_exptl_crystal_density_method 'not measured'
_exptl_crystal_description needle
_exptl_crystal_F_000 2192
_exptl_crystal_size_max 0.22
_exptl_crystal_size_mid 0.16
_exptl_crystal_size_min 0.10
_refine_diff_density_max 2.108
_refine_diff_density_min -1.865
_refine_diff_density_rms 0.167
_refine_ls_extinction_method none
_refine_ls_goodness_of_fit_ref 1.227
_refine_ls_hydrogen_treatment constr
_refine_ls_matrix_type full
_refine_ls_number_parameters 1096
_refine_ls_number_reflns 13190
_refine_ls_number_restraints 2
_refine_ls_restrained_S_all 1.227
_refine_ls_R_factor_all 0.1705
_refine_ls_R_factor_gt 0.0982
_refine_ls_shift/su_max 0.004
_refine_ls_shift/su_mean 0.000
_refine_ls_structure_factor_coef Fsqd
_refine_ls_weighting_details 'calc w=1/[\s^2^(Fo^2^)+(0.1000P)^2^+0.4826P] where P=(Fo^2^+2Fc^2^)/3'
_refine_ls_weighting_scheme calc
_refine_ls_wR_factor_gt 0.2305
_refine_ls_wR_factor_ref 0.2573
_reflns_number_gt 7164
_reflns_number_total 13190
_reflns_threshold_expression >2sigma(I)
_cod_data_source_file ic403038e_si_001.cif
_cod_data_source_block complex_9
_cod_depositor_comments
;
The following automatic conversions were performed:

'_symmetry_cell_setting' value 'Triclinic' changed to 'triclinic'
according to
/usr/data/users/saulius/crontab/automatic-downloads/current/ACS/lib/dictionaries/cif_core.dic
dictionary named 'cif_core.dic' version 2.4.2 from 2011-04-26.

Automatic conversion script
Id: cif_fix_values 2281 2013-09-26 08:29:07Z andrius 
;
_cod_original_cell_volume 3961.3(19)
_cod_original_sg_symbol_H-M P-1
_cod_database_code 4337700

loop_
_symmetry_equiv_pos_as_xyz
'x, y, z'
'-x, -y, -z'

loop_
_atom_site_label
_atom_site_type_symbol
_atom_site_fract_x
_atom_site_fract_y
_atom_site_fract_z
_atom_site_U_iso_or_equiv
_atom_site_adp_type
_atom_site_occupancy
_atom_site_symmetry_multiplicity
_atom_site_calc_flag
_atom_site_refinement_flags
Ni1 Ni 0.28363(14) 0.11486(9) 0.19279(6) 0.0261(4) Uani 1 1 d .
Ni6 Ni 0.48261(14) 0.17173(9) 0.40719(6) 0.0239(4) Uani 1 1 d .
Ni5 Ni 0.75240(15) 0.37130(9) 0.29958(6) 0.0288(4) Uani 1 1 d .
Ni3 Ni -0.00871(14) 0.31659(9) 0.09259(6) 0.0249(4) Uani 1 1 d .
O1 O 0.0949(7) 0.2522(5) 0.1509(3) 0.0274(18) Uani 1 1 d .
Ni4 Ni 0.56352(18) 0.44118(10) 0.41182(7) 0.0393(5) Uani 1 1 d .
P4 P 0.4598(3) 0.27820(19) 0.02127(13) 0.0306(8) Uani 1 1 d .
P2 P 0.8041(3) 0.8384(2) 0.28700(14) 0.0313(8) Uani 1 1 d .
P3 P 0.9732(3) 0.2171(2) 0.46686(14) 0.0329(8) Uani 1 1 d .
Ni2 Ni 0.14080(16) 0.07014(10) 0.06175(7) 0.0355(4) Uani 1 1 d .
F21 F 0.5616(7) 0.2772(5) -0.0276(3) 0.054(2) Uani 1 1 d .
C11 C 0.0116(11) 0.4092(7) 0.1750(5) 0.029(3) Uani 1 1 d .
H11 H 0.0569 0.3596 0.1998 0.035 Uiso 1 1 calc R
C51 C 0.8554(12) 0.1353(8) 0.2637(5) 0.033(3) Uani 1 1 d .
H51 H 0.9006 0.0824 0.2830 0.040 Uiso 1 1 calc R
N8 N 0.1117(10) 0.1375(6) -0.0241(4) 0.033(3) Uani 1 1 d .
C24 C -0.0396(14) 0.1867(7) -0.1005(5) 0.038(3) Uani 1 1 d .
H24 H -0.1236 0.1897 -0.1117 0.046 Uiso 1 1 calc R
C21 C 0.2004(13) 0.1731(8) -0.0653(5) 0.037(3) Uani 1 1 d .
H21 H 0.2840 0.1695 -0.0534 0.045 Uiso 1 1 calc R
C30 C -0.1145(12) 0.0116(7) 0.1039(5) 0.031(3) Uani 1 1 d .
H30 H -0.0779 -0.0233 0.1404 0.037 Uiso 1 1 calc R
C23 C 0.0486(15) 0.2229(8) -0.1429(6) 0.043(4) Uani 1 1 d .
H23 H 0.0269 0.2524 -0.1833 0.052 Uiso 1 1 calc R
C25 C -0.0064(14) 0.1457(7) -0.0411(6) 0.036(3) Uani 1 1 d .
C47 C 0.6679(14) 0.2998(7) 0.6143(6) 0.042(4) Uani 1 1 d .
H47 H 0.6867 0.2698 0.6550 0.050 Uiso 1 1 calc R
N6 N 0.2985(8) 0.2050(6) 0.2321(4) 0.025(2) Uani 1 1 d .
C3 C 0.0799(11) -0.0112(8) 0.3803(5) 0.032(3) Uani 1 1 d .
H3 H 0.0443 -0.0351 0.4190 0.038 Uiso 1 1 calc R
C44 C 0.3986(12) 0.3827(7) 0.5110(5) 0.032(3) Uani 1 1 d .
F13 F 0.9857(7) 0.1156(4) 0.4767(3) 0.049(2) Uani 1 1 d .
F16 F 0.9583(7) 0.3188(4) 0.4567(3) 0.0433(18) Uani 1 1 d .
N15 N 0.4746(9) 0.0758(5) 0.3802(4) 0.024(2) Uani 1 1 d .
F24 F 0.3547(8) 0.2794(5) 0.0697(3) 0.062(2) Uani 1 1 d .
F18 F 0.8320(8) 0.2081(6) 0.4827(5) 0.087(3) Uani 1 1 d .
F15 F 1.1177(7) 0.2242(5) 0.4514(3) 0.055(2) Uani 1 1 d .
O8 O 0.6364(11) 0.5895(6) 0.3210(4) 0.063(3) Uani 1 1 d .
C54 C 0.7304(11) 0.2882(7) 0.2103(5) 0.028(3) Uani 1 1 d .
F20 F 0.4268(7) 0.1821(4) 0.0257(3) 0.045(2) Uani 1 1 d .
C50 C 0.8476(11) 0.1990(7) 0.2885(5) 0.029(3) Uani 1 1 d .
H50 H 0.8860 0.1878 0.3259 0.035 Uiso 1 1 calc R
N11 N 0.6129(10) 0.3079(6) 0.3528(4) 0.030(2) Uani 1 1 d .
C45 C 0.5235(12) 0.3599(8) 0.5370(5) 0.035(3) Uani 1 1 d .
C46 C 0.5469(13) 0.3148(7) 0.5974(5) 0.035(3) Uani 1 1 d .
H46 H 0.4815 0.2955 0.6254 0.042 Uiso 1 1 calc R
O6 O 0.4867(7) 0.2645(5) 0.4320(3) 0.0285(19) Uani 1 1 d .
N19 N 0.7900(8) 0.2760(6) 0.2642(4) 0.023(2) Uani 1 1 d .
C29 C -0.2388(13) 0.0161(8) 0.0995(6) 0.039(3) Uani 1 1 d .
H29 H -0.2870 -0.0177 0.1322 0.046 Uiso 1 1 calc R
N18 N 0.6163(10) 0.3863(6) 0.4974(4) 0.031(2) Uani 1 1 d .
N17 N 0.3997(11) 0.4273(6) 0.4520(4) 0.038(3) Uani 1 1 d .
C57 C 0.5564(11) 0.4870(8) 0.1098(5) 0.035(3) Uani 1 1 d .
H57 H 0.5252 0.5105 0.0704 0.042 Uiso 1 1 calc R
F17 F 1.0035(9) 0.2000(5) 0.5349(3) 0.060(2) Uani 1 1 d .
F14 F 0.9472(10) 0.2349(6) 0.3977(3) 0.079(3) Uani 1 1 d .
O2 O 0.0194(7) 0.2305(5) 0.0616(3) 0.0286(19) Uani 1 1 d .
C22 C 0.1691(17) 0.2149(8) -0.1249(6) 0.052(4) Uani 1 1 d .
H22 H 0.2323 0.2382 -0.1534 0.063 Uiso 1 1 calc R
N20 N 0.6601(9) 0.4235(6) 0.2231(4) 0.028(2) Uani 1 1 d .
C27 C -0.2230(12) 0.1136(8) 0.0008(6) 0.037(3) Uani 1 1 d .
H27 H -0.2583 0.1506 -0.0355 0.045 Uiso 1 1 calc R
C26 C -0.0944(12) 0.1042(7) 0.0059(5) 0.031(3) Uani 1 1 d .
C31 C 0.5292(10) 0.0689(7) 0.3310(5) 0.024(3) Uani 1 1 d .
H31 H 0.5763 0.1151 0.3065 0.029 Uiso 1 1 calc R
C59 C 0.6021(11) 0.5025(7) 0.2031(5) 0.028(3) Uani 1 1 d .
H59 H 0.5983 0.5376 0.2280 0.034 Uiso 1 1 calc R
C55 C 0.6660(11) 0.3743(7) 0.1859(5) 0.025(3) Uani 1 1 d .
N9 N -0.1084(8) 0.3861(5) 0.0301(4) 0.025(2) Uani 1 1 d .
N2 N 0.1011(10) 0.1691(6) 0.0945(4) 0.032(2) Uani 1 1 d .
N10 N -0.0317(9) 0.4072(6) 0.1233(4) 0.026(2) Uani 1 1 d .
C16 C -0.1410(10) 0.4651(7) 0.0338(5) 0.023(3) Uani 1 1 d .
C1 C 0.1375(11) -0.0203(7) 0.2855(5) 0.035(3) Uani 1 1 d .
H1 H 0.1382 -0.0516 0.2581 0.042 Uiso 1 1 calc R
N14 N 0.6089(12) 0.5284(7) 0.3604(5) 0.052(3) Uani 1 1 d .
O3 O 0.5041(11) 0.0506(7) 0.1565(4) 0.068(3) Uani 1 1 d .
C43 C 0.2886(13) 0.3612(8) 0.5436(6) 0.040(3) Uani 1 1 d .
H43 H 0.2907 0.3288 0.5850 0.048 Uiso 1 1 calc R
C32 C 0.5184(12) -0.0058(7) 0.3145(5) 0.032(3) Uani 1 1 d .
H32 H 0.5558 -0.0095 0.2786 0.038 Uiso 1 1 calc R
N5 N 0.1879(9) 0.0578(6) 0.2680(4) 0.027(2) Uani 1 1 d .
N7 N -0.0407(9) 0.0547(5) 0.0586(4) 0.028(2) Uani 1 1 d .
N16 N 0.3813(9) 0.1080(5) 0.4703(4) 0.024(2) Uani 1 1 d .
N12 N 0.5600(11) 0.3277(6) 0.3957(4) 0.039(3) Uani 1 1 d .
F9 F 0.7217(8) 0.8887(5) 0.2300(3) 0.056(2) Uani 1 1 d .
C49 C 0.7315(13) 0.3711(7) 0.5152(6) 0.038(3) Uani 1 1 d .
H49 H 0.7963 0.3910 0.4868 0.046 Uiso 1 1 calc R
F22 F 0.5568(8) 0.2389(4) 0.0742(3) 0.059(2) Uani 1 1 d .
F10 F 0.9268(7) 0.8639(5) 0.2473(3) 0.047(2) Uani 1 1 d .
F12 F 0.8855(7) 0.7891(4) 0.3440(3) 0.047(2) Uani 1 1 d .
F19 F 0.3611(6) 0.3179(4) -0.0306(3) 0.0356(17) Uani 1 1 d .
F11 F 0.8075(7) 0.9263(4) 0.3023(3) 0.0445(19) Uani 1 1 d .
F7 F 0.6811(7) 0.8131(4) 0.3269(3) 0.0449(19) Uani 1 1 d .
F8 F 0.8010(8) 0.7511(5) 0.2718(3) 0.055(2) Uani 1 1 d .
O5 O 0.5876(7) 0.2292(4) 0.3486(3) 0.0268(18) Uani 1 1 d .
N1 N 0.1397(10) 0.1799(6) 0.1403(4) 0.031(2) Uani 1 1 d .
F23 F 0.4910(7) 0.3747(4) 0.0177(3) 0.0410(19) Uani 1 1 d .
C53 C 0.7329(11) 0.2249(7) 0.1836(5) 0.029(3) Uani 1 1 d .
H53 H 0.6908 0.2344 0.1473 0.035 Uiso 1 1 calc R
C56 C 0.6117(11) 0.4036(7) 0.1298(5) 0.029(3) Uani 1 1 d .
H56 H 0.6124 0.3674 0.1057 0.035 Uiso 1 1 calc R
N13 N 0.8458(11) 0.4228(6) 0.3270(4) 0.039(3) Uani 1 1 d .
N3 N 0.4062(12) 0.0746(6) 0.1687(4) 0.042(3) Uani 1 1 d .
C15 C -0.0995(10) 0.4782(7) 0.0884(5) 0.027(3) Uani 1 1 d .
C5 C 0.1804(10) 0.1023(7) 0.3071(5) 0.023(3) Uani 1 1 d .
C6 C 0.2339(10) 0.1876(7) 0.2859(5) 0.026(3) Uani 1 1 d .
C12 C -0.0069(12) 0.4806(8) 0.1939(5) 0.035(3) Uani 1 1 d .
H12 H 0.0275 0.4809 0.2302 0.042 Uiso 1 1 calc R
C2 C 0.0842(11) -0.0571(8) 0.3418(6) 0.034(3) Uani 1 1 d .
H2 H 0.0515 -0.1131 0.3530 0.041 Uiso 1 1 calc R
C7 C 0.2308(11) 0.2476(8) 0.3159(5) 0.032(3) Uani 1 1 d .
H7 H 0.1880 0.2359 0.3530 0.039 Uiso 1 1 calc R
C20 C -0.1476(12) 0.3665(8) -0.0178(5) 0.033(3) Uani 1 1 d .
H20 H -0.1302 0.3093 -0.0187 0.040 Uiso 1 1 calc R
C38 C 0.2652(11) 0.0826(8) 0.5608(5) 0.033(3) Uani 1 1 d .
H38 H 0.2350 0.1032 0.5919 0.039 Uiso 1 1 calc R
C52 C 0.7978(12) 0.1475(8) 0.2107(5) 0.038(3) Uani 1 1 d .
H52 H 0.8024 0.1032 0.1929 0.046 Uiso 1 1 calc R
C41 C 0.1751(13) 0.4314(9) 0.4570(7) 0.046(4) Uani 1 1 d .
H41 H 0.0985 0.4484 0.4371 0.056 Uiso 1 1 calc R
C39 C 0.3348(12) 0.1329(7) 0.5150(5) 0.030(3) Uani 1 1 d .
H39 H 0.3513 0.1894 0.5149 0.036 Uiso 1 1 calc R
C48 C 0.7608(14) 0.3265(8) 0.5747(6) 0.047(4) Uani 1 1 d .
H48 H 0.8444 0.3152 0.5870 0.056 Uiso 1 1 calc R
C40 C 0.2890(16) 0.4533(8) 0.4242(6) 0.048(4) Uani 1 1 d .
H40 H 0.2872 0.4861 0.3828 0.058 Uiso 1 1 calc R
C58 C 0.5477(11) 0.5343(8) 0.1475(6) 0.037(3) Uani 1 1 d .
H58 H 0.5043 0.5893 0.1357 0.045 Uiso 1 1 calc R
C42 C 0.1764(15) 0.3875(8) 0.5152(7) 0.051(4) Uani 1 1 d .
H42 H 0.1011 0.3743 0.5371 0.061 Uiso 1 1 calc R
C18 C -0.2425(12) 0.5052(9) -0.0609(6) 0.042(3) Uani 1 1 d .
H18 H -0.2894 0.5452 -0.0922 0.050 Uiso 1 1 calc R
C4 C 0.1275(10) 0.0701(7) 0.3630(5) 0.030(3) Uani 1 1 d .
H4 H 0.1239 0.1032 0.3892 0.036 Uiso 1 1 calc R
C17 C -0.2073(11) 0.5278(7) -0.0131(5) 0.035(3) Uani 1 1 d .
H17 H -0.2269 0.5843 -0.0115 0.042 Uiso 1 1 calc R
C14 C -0.1237(12) 0.5514(7) 0.1051(5) 0.034(3) Uani 1 1 d .
H14 H -0.1712 0.5999 0.0805 0.041 Uiso 1 1 calc R
C19 C -0.2083(11) 0.4224(8) -0.0631(6) 0.036(3) Uani 1 1 d .
H19 H -0.2285 0.4066 -0.0966 0.043 Uiso 1 1 calc R
C28 C -0.2993(14) 0.0705(8) 0.0469(6) 0.044(4) Uani 1 1 d .
H28 H -0.3868 0.0766 0.0440 0.053 Uiso 1 1 calc R
C13 C -0.0765(12) 0.5514(8) 0.1588(6) 0.040(3) Uani 1 1 d .
H13 H -0.0922 0.6004 0.1714 0.048 Uiso 1 1 calc R
C37 C 0.2845(11) -0.0272(7) 0.5134(5) 0.029(3) Uani 1 1 d .
H37 H 0.2653 -0.0823 0.5116 0.035 Uiso 1 1 calc R
C36 C 0.3573(11) 0.0271(7) 0.4690(5) 0.028(3) Uani 1 1 d .
C35 C 0.4080(10) 0.0107(7) 0.4166(5) 0.023(3) Uani 1 1 d .
C60 C 0.2394(11) -0.0011(7) 0.5609(5) 0.030(3) Uani 1 1 d .
H60 H 0.1925 -0.0387 0.5925 0.036 Uiso 1 1 calc R
C34 C 0.3944(11) -0.0659(7) 0.4026(5) 0.029(3) Uani 1 1 d .
H34 H 0.3465 -0.1111 0.4277 0.035 Uiso 1 1 calc R
C33 C 0.4518(10) -0.0739(7) 0.3519(5) 0.029(3) Uani 1 1 d .
H33 H 0.4459 -0.1256 0.3425 0.035 Uiso 1 1 calc R
O7 O 0.8998(11) 0.4655(6) 0.3477(4) 0.064(3) Uani 1 1 d .
C61 C 0.4877(16) 0.7811(12) 0.2153(8) 0.076(5) Uani 1 1 d .
Cl2 Cl 0.5012(5) 0.7915(4) 0.1376(2) 0.0973(16) Uani 1 1 d .
Cl1 Cl 0.3768(8) 0.8567(3) 0.2254(3) 0.131(3) Uani 1 1 d .
C9 C 0.3517(13) 0.3404(8) 0.2380(5) 0.040(3) Uani 1 1 d .
H9 H 0.3924 0.3931 0.2206 0.048 Uiso 1 1 calc R
C10 C 0.3548(11) 0.2796(7) 0.2088(5) 0.031(3) Uani 1 1 d .
H10 H 0.3978 0.2912 0.1717 0.038 Uiso 1 1 calc R
C8 C 0.2913(12) 0.3256(8) 0.2911(6) 0.038(3) Uani 1 1 d .
H8 H 0.2901 0.3671 0.3112 0.046 Uiso 1 1 calc R
P1 P 0.7530(6) 0.4046(5) 0.7574(3) 0.111(2) Uani 1 1 d D
F1 F 0.7373(10) 0.4694(7) 0.7926(5) 0.094(3) Uiso 1 1 d D
F5 F 0.8283(11) 0.4795(7) 0.7055(5) 0.100(3) Uiso 1 1 d D
F6 F 0.8765(12) 0.3669(8) 0.7896(6) 0.116(4) Uiso 1 1 d .
F3 F 0.637(2) 0.4357(13) 0.7236(9) 0.206(8) Uiso 1 1 d .
F2 F 0.6790(17) 0.3415(12) 0.8056(8) 0.181(7) Uiso 1 1 d D
F4 F 0.768(2) 0.3537(14) 0.7168(10) 0.221(9) Uiso 1 1 d D
O4 O 0.3720(15) -0.0156(9) 0.0755(6) 0.104(5) Uani 1 1 d .
N4 N 0.2615(16) 0.0092(9) 0.0772(6) 0.075(5) Uani 1 1 d .

loop_
_atom_site_aniso_label
_atom_site_aniso_U_11
_atom_site_aniso_U_22
_atom_site_aniso_U_33
_atom_site_aniso_U_23
_atom_site_aniso_U_13
_atom_site_aniso_U_12
Ni1 0.0284(9) 0.0284(8) 0.0183(8) -0.0040(6) -0.0004(6) 0.0030(7)
Ni6 0.0270(9) 0.0231(7) 0.0220(8) -0.0077(6) -0.0005(6) -0.0021(6)
Ni5 0.0387(10) 0.0256(8) 0.0204(8) -0.0045(6) -0.0053(7) -0.0041(7)
Ni3 0.0264(9) 0.0261(8) 0.0205(8) -0.0058(6) -0.0046(6) 0.0033(6)
O1 0.035(5) 0.028(4) 0.018(4) -0.008(3) 0.001(4) 0.006(4)
Ni4 0.0621(13) 0.0273(8) 0.0297(9) -0.0106(7) 0.0112(8) -0.0103(8)
P4 0.040(2) 0.0275(16) 0.0236(16) -0.0078(13) -0.0073(15) 0.0033(14)
P2 0.033(2) 0.0343(17) 0.0266(17) -0.0090(14) 0.0012(14) -0.0099(15)
P3 0.036(2) 0.0354(18) 0.0285(17) -0.0132(14) 0.0000(15) 0.0015(15)
Ni2 0.0418(11) 0.0356(9) 0.0317(9) -0.0159(7) -0.0063(8) 0.0095(8)
F21 0.041(5) 0.068(5) 0.056(5) -0.026(4) 0.010(4) 0.002(4)
C11 0.030(7) 0.033(7) 0.024(6) -0.008(5) -0.008(5) -0.002(5)
C51 0.030(7) 0.032(7) 0.034(7) -0.008(6) -0.002(6) -0.003(6)
N8 0.048(8) 0.026(5) 0.027(5) -0.012(4) 0.013(5) -0.005(5)
C24 0.058(9) 0.021(6) 0.029(7) -0.002(5) -0.002(6) 0.016(6)
C21 0.036(8) 0.048(8) 0.037(8) -0.026(6) 0.002(6) -0.008(6)
C30 0.040(8) 0.033(7) 0.024(6) -0.016(5) -0.002(6) 0.008(6)
C23 0.066(11) 0.035(7) 0.027(7) -0.009(6) 0.009(7) -0.001(7)
C25 0.056(10) 0.018(6) 0.038(8) -0.015(5) -0.009(7) 0.014(6)
C47 0.059(10) 0.024(7) 0.046(8) -0.017(6) -0.021(8) 0.008(7)
N6 0.013(5) 0.032(5) 0.029(5) -0.009(4) -0.003(4) 0.004(4)
C3 0.022(7) 0.046(8) 0.019(6) 0.001(5) -0.008(5) 0.005(6)
C44 0.043(9) 0.027(6) 0.033(7) -0.019(5) 0.013(6) -0.012(6)
F13 0.057(5) 0.033(4) 0.061(5) -0.021(4) 0.008(4) 0.001(4)
F16 0.045(5) 0.035(4) 0.050(5) -0.015(3) -0.004(4) 0.003(3)
N15 0.027(6) 0.023(5) 0.024(5) -0.011(4) -0.005(4) 0.006(4)
F24 0.085(7) 0.050(5) 0.037(4) 0.000(4) 0.020(4) 0.007(4)
F18 0.035(5) 0.074(6) 0.186(11) -0.087(7) 0.021(6) -0.013(5)
F15 0.044(5) 0.060(5) 0.056(5) -0.014(4) 0.002(4) 0.002(4)
O8 0.106(9) 0.031(5) 0.046(6) -0.004(5) 0.018(6) -0.025(6)
C54 0.026(7) 0.031(6) 0.020(6) 0.001(5) -0.003(5) -0.009(5)
F20 0.064(5) 0.021(3) 0.051(5) -0.011(3) -0.023(4) 0.006(3)
C50 0.025(7) 0.034(7) 0.020(6) 0.001(5) -0.007(5) 0.003(5)
N11 0.042(7) 0.029(5) 0.025(5) -0.017(4) 0.007(5) -0.004(5)
C45 0.039(8) 0.035(7) 0.036(7) -0.020(6) -0.002(6) -0.002(6)
C46 0.051(9) 0.019(6) 0.030(7) -0.001(5) 0.004(6) -0.006(6)
O6 0.028(5) 0.029(4) 0.032(4) -0.014(3) 0.013(4) -0.012(4)
N19 0.016(5) 0.029(5) 0.022(5) -0.003(4) -0.007(4) 0.001(4)
C29 0.039(9) 0.039(7) 0.036(7) -0.013(6) 0.004(6) 0.008(6)
N18 0.037(7) 0.030(5) 0.033(6) -0.019(4) 0.010(5) -0.009(5)
N17 0.056(8) 0.025(5) 0.032(6) -0.010(5) -0.002(6) -0.001(5)
C57 0.019(7) 0.040(7) 0.032(7) 0.010(6) -0.005(5) -0.006(6)
F17 0.104(7) 0.050(5) 0.023(4) -0.010(3) 0.005(4) 0.004(5)
F14 0.122(9) 0.081(6) 0.040(5) -0.031(4) -0.051(5) 0.054(6)
O2 0.030(5) 0.030(4) 0.018(4) 0.001(3) -0.006(4) 0.012(4)
C22 0.093(14) 0.029(7) 0.035(8) -0.012(6) 0.019(8) -0.004(8)
N20 0.032(6) 0.025(5) 0.024(5) -0.002(4) -0.004(4) -0.009(4)
C27 0.040(9) 0.039(7) 0.034(7) -0.015(6) -0.007(6) 0.012(6)
C26 0.046(9) 0.026(6) 0.029(7) -0.018(5) -0.008(6) 0.006(6)
C31 0.022(7) 0.025(6) 0.021(6) -0.002(5) -0.008(5) -0.001(5)
C59 0.025(7) 0.028(6) 0.027(7) -0.003(5) 0.009(5) -0.007(5)
C55 0.028(7) 0.024(6) 0.024(6) -0.009(5) 0.004(5) -0.006(5)
N9 0.022(6) 0.023(5) 0.023(5) -0.002(4) 0.001(4) 0.003(4)
N2 0.043(7) 0.028(5) 0.023(5) -0.007(4) -0.005(5) 0.002(5)
N10 0.021(6) 0.026(5) 0.024(5) -0.002(4) 0.002(4) -0.001(4)
C16 0.008(6) 0.027(6) 0.031(6) -0.005(5) 0.000(5) -0.003(5)
C1 0.036(8) 0.022(6) 0.039(7) 0.002(5) -0.006(6) -0.005(6)
N14 0.079(10) 0.038(7) 0.047(7) -0.022(6) 0.007(7) -0.015(6)
O3 0.059(8) 0.085(8) 0.043(6) -0.006(5) -0.003(5) 0.036(6)
C43 0.048(9) 0.037(7) 0.036(7) -0.011(6) -0.003(7) -0.008(7)
C32 0.039(8) 0.043(7) 0.017(6) -0.013(5) -0.008(5) -0.008(6)
N5 0.023(6) 0.024(5) 0.025(5) 0.001(4) -0.001(4) 0.008(4)
N7 0.035(6) 0.018(5) 0.030(5) -0.007(4) -0.004(5) 0.003(4)
N16 0.026(6) 0.017(5) 0.022(5) 0.002(4) -0.010(4) 0.006(4)
N12 0.067(8) 0.028(5) 0.024(6) -0.010(4) 0.003(5) -0.007(5)
F9 0.058(6) 0.061(5) 0.039(4) 0.002(4) -0.018(4) -0.010(4)
C49 0.034(9) 0.032(7) 0.049(8) -0.015(6) 0.009(7) -0.007(6)
F22 0.086(7) 0.034(4) 0.057(5) -0.014(4) -0.049(5) 0.013(4)
F10 0.048(5) 0.057(5) 0.043(4) -0.024(4) 0.021(4) -0.019(4)
F12 0.047(5) 0.048(4) 0.036(4) 0.002(3) -0.007(4) -0.006(4)
F19 0.034(4) 0.036(4) 0.029(4) -0.002(3) -0.016(3) 0.003(3)
F11 0.058(5) 0.031(4) 0.048(4) -0.017(3) 0.001(4) -0.002(4)
F7 0.042(5) 0.043(4) 0.047(4) -0.011(3) 0.015(4) -0.012(4)
F8 0.069(6) 0.045(4) 0.062(5) -0.032(4) 0.010(4) -0.013(4)
O5 0.039(5) 0.019(4) 0.024(4) -0.010(3) 0.002(4) 0.000(4)
N1 0.049(7) 0.031(5) 0.013(5) -0.009(4) 0.003(5) -0.005(5)
F23 0.057(5) 0.025(3) 0.038(4) -0.005(3) -0.028(4) 0.006(3)
C53 0.030(7) 0.034(7) 0.021(6) -0.008(5) -0.003(5) 0.002(6)
C56 0.030(7) 0.033(7) 0.021(6) -0.004(5) 0.000(5) -0.005(6)
N13 0.056(8) 0.030(6) 0.027(6) -0.006(5) -0.003(5) -0.003(5)
N3 0.055(8) 0.038(6) 0.022(6) 0.002(5) 0.007(5) 0.018(6)
C15 0.019(7) 0.026(6) 0.034(7) -0.003(5) 0.003(5) -0.008(5)
C5 0.011(6) 0.031(6) 0.022(6) -0.001(5) -0.005(5) 0.002(5)
C6 0.016(6) 0.036(7) 0.018(6) -0.002(5) -0.003(5) 0.008(5)
C12 0.033(8) 0.036(7) 0.034(7) -0.012(6) 0.002(6) 0.008(6)
C2 0.019(7) 0.030(7) 0.044(8) 0.000(6) 0.006(6) 0.000(5)
C7 0.020(7) 0.040(7) 0.034(7) -0.011(6) 0.005(5) 0.008(6)
C20 0.047(9) 0.030(6) 0.022(6) -0.007(5) 0.004(6) -0.011(6)
C38 0.024(7) 0.042(7) 0.029(7) -0.009(6) -0.016(6) 0.014(6)
C52 0.038(8) 0.047(8) 0.033(7) -0.018(6) 0.003(6) -0.003(6)
C41 0.024(8) 0.052(9) 0.070(11) -0.029(8) -0.016(7) -0.001(7)
C39 0.035(8) 0.023(6) 0.033(7) -0.010(5) -0.004(6) 0.008(5)
C48 0.033(9) 0.043(8) 0.060(10) -0.010(7) -0.004(7) -0.010(7)
C40 0.082(12) 0.027(7) 0.042(8) -0.019(6) -0.014(8) -0.007(7)
C58 0.023(7) 0.028(7) 0.053(9) -0.002(6) 0.004(6) -0.004(5)
C42 0.050(10) 0.039(8) 0.069(11) -0.022(7) 0.006(8) -0.024(7)
C18 0.030(8) 0.048(8) 0.037(8) 0.002(6) -0.005(6) -0.006(6)
C4 0.015(6) 0.034(7) 0.035(7) -0.005(5) -0.002(5) 0.003(5)
C17 0.032(8) 0.028(6) 0.035(7) 0.002(5) -0.004(6) 0.008(6)
C14 0.034(8) 0.027(6) 0.038(7) -0.007(5) -0.014(6) -0.002(6)
C19 0.026(7) 0.043(8) 0.035(7) -0.008(6) -0.004(6) 0.004(6)
C28 0.042(9) 0.039(8) 0.049(9) -0.014(6) 0.003(7) 0.021(6)
C13 0.042(9) 0.037(7) 0.048(8) -0.024(6) -0.011(7) 0.008(6)
C37 0.021(7) 0.029(6) 0.030(7) -0.001(5) -0.010(5) 0.010(5)
C36 0.018(7) 0.031(6) 0.030(7) -0.002(5) -0.002(5) -0.005(5)
C35 0.019(6) 0.027(6) 0.023(6) -0.011(5) -0.012(5) 0.007(5)
C60 0.024(7) 0.030(6) 0.025(6) 0.005(5) -0.002(5) -0.001(5)
C34 0.017(7) 0.031(6) 0.038(7) -0.007(5) -0.012(6) -0.003(5)
C33 0.018(7) 0.026(6) 0.045(8) -0.012(5) -0.009(6) -0.002(5)
O7 0.091(9) 0.044(6) 0.058(7) -0.014(5) -0.023(6) -0.014(6)
C61 0.055(12) 0.100(14) 0.065(11) -0.020(10) 0.006(9) 0.000(10)
Cl2 0.096(4) 0.117(4) 0.082(3) -0.038(3) 0.002(3) 0.011(3)
Cl1 0.230(8) 0.064(3) 0.085(4) -0.014(3) 0.045(4) 0.022(4)
C9 0.047(9) 0.038(7) 0.029(7) 0.000(6) -0.001(6) -0.010(6)
C10 0.026(7) 0.040(7) 0.027(7) -0.008(5) -0.004(5) -0.005(6)
C8 0.041(9) 0.039(7) 0.038(8) -0.017(6) -0.007(6) 0.006(6)
P1 0.091(5) 0.173(6) 0.089(4) -0.069(5) -0.052(4) 0.000(4)
O4 0.099(12) 0.133(12) 0.117(11) -0.092(10) -0.045(9) 0.037(10)
N4 0.082(11) 0.093(11) 0.072(10) -0.061(8) -0.038(9) 0.049(9)

loop_
_atom_type_symbol
_atom_type_description
_atom_type_scat_dispersion_real
_atom_type_scat_dispersion_imag
_atom_type_scat_source
C C 0.0033 0.0016 'International Tables Vol C Tables 4.2.6.8 and 6.1.1.4'
H H 0.0000 0.0000 'International Tables Vol C Tables 4.2.6.8 and 6.1.1.4'
N N 0.0061 0.0033 'International Tables Vol C Tables 4.2.6.8 and 6.1.1.4'
O O 0.0106 0.0060 'International Tables Vol C Tables 4.2.6.8 and 6.1.1.4'
F F 0.0171 0.0103 'International Tables Vol C Tables 4.2.6.8 and 6.1.1.4'
P P 0.1023 0.0942 'International Tables Vol C Tables 4.2.6.8 and 6.1.1.4'
Ni Ni 0.3393 1.1124 'International Tables Vol C Tables 4.2.6.8 and 6.1.1.4'
Cl Cl 0.1484 0.1585 'International Tables Vol C Tables 4.2.6.8 and 6.1.1.4'

loop_
_geom_angle_atom_site_label_1
_geom_angle_atom_site_label_2
_geom_angle_atom_site_label_3
_geom_angle
N3 Ni1 N6 120.3(5)
N3 Ni1 N5 126.6(4)
N6 Ni1 N5 81.5(4)
N3 Ni1 N1 124.5(5)
N6 Ni1 N1 94.0(4)
N5 Ni1 N1 98.6(4)
O6 Ni6 O5 85.5(3)
O6 Ni6 N16 95.2(4)
O5 Ni6 N16 176.7(4)
O6 Ni6 N15 178.5(4)
O5 Ni6 N15 94.7(4)
N16 Ni6 N15 84.7(4)
N13 Ni5 N20 125.0(4)
N13 Ni5 N19 129.7(5)
N20 Ni5 N19 81.6(4)
N13 Ni5 N11 118.3(4)
N20 Ni5 N11 99.2(4)
N19 Ni5 N11 93.8(4)
O2 Ni3 O1 84.7(3)
O2 Ni3 N10 177.7(4)
O1 Ni3 N10 94.9(4)
O2 Ni3 N9 95.3(4)
O1 Ni3 N9 177.0(4)
N10 Ni3 N9 84.9(4)
N1 O1 Ni3 111.6(6)
N14 Ni4 N17 125.7(5)
N14 Ni4 N18 130.3(5)
N17 Ni4 N18 80.2(4)
N14 Ni4 N12 120.9(5)
N17 Ni4 N12 93.4(4)
N18 Ni4 N12 94.7(4)
F21 P4 F24 178.8(5)
F21 P4 F19 89.3(4)
F24 P4 F19 89.6(4)
F21 P4 F20 89.2(4)
F24 P4 F20 90.5(4)
F19 P4 F20 90.4(4)
F21 P4 F22 91.8(5)
F24 P4 F22 89.3(5)
F19 P4 F22 178.8(5)
F20 P4 F22 89.9(4)
F21 P4 F23 91.8(4)
F24 P4 F23 88.5(4)
F19 P4 F23 89.6(3)
F20 P4 F23 179.0(5)
F22 P4 F23 90.1(4)
F8 P2 F12 89.7(4)
F8 P2 F10 90.5(4)
F12 P2 F10 90.2(4)
F8 P2 F11 179.9(6)
F12 P2 F11 90.2(4)
F10 P2 F11 89.5(4)
F8 P2 F9 90.8(5)
F12 P2 F9 179.4(5)
F10 P2 F9 90.1(4)
F11 P2 F9 89.2(4)
F8 P2 F7 89.7(4)
F12 P2 F7 89.8(4)
F10 P2 F7 179.8(5)
F11 P2 F7 90.3(4)
F9 P2 F7 90.0(4)
F18 P3 F17 90.4(6)
F18 P3 F13 89.3(4)
F17 P3 F13 91.0(4)
F18 P3 F15 178.9(5)
F17 P3 F15 89.2(5)
F13 P3 F15 89.7(4)
F18 P3 F16 89.9(4)
F17 P3 F16 89.4(4)
F13 P3 F16 179.0(5)
F15 P3 F16 91.2(4)
F18 P3 F14 91.4(6)
F17 P3 F14 178.2(6)
F13 P3 F14 89.2(4)
F15 P3 F14 88.9(5)
F16 P3 F14 90.4(4)
N4 Ni2 N8 117.2(6)
N4 Ni2 N7 136.5(6)
N8 Ni2 N7 80.7(4)
N4 Ni2 N2 123.9(5)
N8 Ni2 N2 97.2(4)
N7 Ni2 N2 89.1(4)
N10 C11 C12 122.7(11)
N10 C11 H11 118.6
C12 C11 H11 118.6
C50 C51 C52 119.6(11)
C50 C51 H51 120.2
C52 C51 H51 120.2
C25 N8 C21 119.2(11)
C25 N8 Ni2 115.2(8)
C21 N8 Ni2 125.6(9)
C23 C24 C25 120.3(14)
C23 C24 H24 119.9
C25 C24 H24 119.9
N8 C21 C22 120.2(13)
N8 C21 H21 119.9
C22 C21 H21 119.9
N7 C30 C29 122.4(11)
N7 C30 H30 118.8
C29 C30 H30 118.8
C24 C23 C22 117.7(13)
C24 C23 H23 121.2
C22 C23 H23 121.2
N8 C25 C24 121.5(13)
N8 C25 C26 115.2(11)
C24 C25 C26 123.3(13)
C48 C47 C46 121.6(13)
C48 C47 H47 119.2
C46 C47 H47 119.2
C10 N6 C6 120.2(10)
C10 N6 Ni1 125.8(8)
C6 N6 Ni1 113.8(7)
C2 C3 C4 119.8(11)
C2 C3 H3 120.1
C4 C3 H3 120.1
N17 C44 C43 122.1(13)
N17 C44 C45 113.7(11)
C43 C44 C45 124.2(11)
C31 N15 C35 120.9(9)
C31 N15 Ni6 125.3(7)
C35 N15 Ni6 113.8(7)
C53 C54 N19 122.2(10)
C53 C54 C55 124.5(10)
N19 C54 C55 113.3(10)
N19 C50 C51 124.7(11)
N19 C50 H50 117.6
C51 C50 H50 117.6
N12 N11 O5 116.4(9)
N12 N11 Ni5 126.4(8)
O5 N11 Ni5 116.3(7)
N18 C45 C46 121.2(12)
N18 C45 C44 114.2(11)
C46 C45 C44 124.6(12)
C47 C46 C45 117.3(12)
C47 C46 H46 121.4
C45 C46 H46 121.4
N12 O6 Ni6 112.4(6)
C50 N19 C54 115.7(10)
C50 N19 Ni5 129.3(8)
C54 N19 Ni5 114.3(7)
C30 C29 C28 121.4(12)
C30 C29 H29 119.3
C28 C29 H29 119.3
C49 N18 C45 120.0(11)
C49 N18 Ni4 124.9(8)
C45 N18 Ni4 114.9(9)
C44 N17 C40 118.1(12)
C44 N17 Ni4 116.3(9)
C40 N17 Ni4 125.4(9)
C58 C57 C56 119.0(11)
C58 C57 H57 120.5
C56 C57 H57 120.5
N2 O2 Ni3 111.5(6)
C23 C22 C21 121.1(13)
C23 C22 H22 119.5
C21 C22 H22 119.5
C59 N20 C55 117.8(9)
C59 N20 Ni5 127.3(8)
C55 N20 Ni5 114.8(7)
C28 C27 C26 121.4(12)
C28 C27 H27 119.3
C26 C27 H27 119.3
N7 C26 C27 120.7(11)
N7 C26 C25 114.1(11)
C27 C26 C25 125.2(11)
N15 C31 C32 121.3(10)
N15 C31 H31 119.4
C32 C31 H31 119.4
N20 C59 C58 122.4(11)
N20 C59 H59 118.8
C58 C59 H59 118.8
N20 C55 C56 121.7(10)
N20 C55 C54 115.4(9)
C56 C55 C54 122.8(10)
C16 N9 C20 118.3(10)
C16 N9 Ni3 114.2(7)
C20 N9 Ni3 127.5(8)
N1 N2 O2 116.4(9)
N1 N2 Ni2 129.4(8)
O2 N2 Ni2 114.2(7)
C11 N10 C15 118.3(10)
C11 N10 Ni3 126.4(8)
C15 N10 Ni3 115.3(8)
N9 C16 C17 120.5(11)
N9 C16 C15 114.0(9)
C17 C16 C15 125.5(11)
N5 C1 C2 122.9(12)
N5 C1 H1 118.6
C2 C1 H1 118.6
O8 N14 Ni4 175.4(11)
C42 C43 C44 119.7(13)
C42 C43 H43 120.2
C44 C43 H43 120.2
C33 C32 C31 118.5(11)
C33 C32 H32 120.7
C31 C32 H32 120.7
C1 N5 C5 116.9(10)
C1 N5 Ni1 128.2(8)
C5 N5 Ni1 114.7(7)
C30 N7 C26 118.3(10)
C30 N7 Ni2 127.1(8)
C26 N7 Ni2 113.9(8)
C39 N16 C36 119.0(9)
C39 N16 Ni6 126.9(8)
C36 N16 Ni6 114.1(8)
N11 N12 O6 114.1(9)
N11 N12 Ni4 127.6(8)
O6 N12 Ni4 118.2(7)
N18 C49 C48 121.5(12)
N18 C49 H49 119.2
C48 C49 H49 119.2
N11 O5 Ni6 111.6(6)
N2 N1 O1 115.7(9)
N2 N1 Ni1 128.0(8)
O1 N1 Ni1 115.4(7)
C52 C53 C54 118.7(11)
C52 C53 H53 120.6
C54 C53 H53 120.6
C57 C56 C55 118.7(11)
C57 C56 H56 120.6
C55 C56 H56 120.6
O7 N13 Ni5 171.6(11)
O3 N3 Ni1 170.1(12)
N10 C15 C14 122.0(11)
N10 C15 C16 111.4(10)
C14 C15 C16 126.6(10)
N5 C5 C4 123.0(10)
N5 C5 C6 115.1(9)
C4 C5 C6 121.9(11)
N6 C6 C7 119.4(10)
N6 C6 C5 114.4(10)
C7 C6 C5 126.1(10)
C13 C12 C11 118.5(12)
C13 C12 H12 120.8
C11 C12 H12 120.8
C3 C2 C1 118.6(11)
C3 C2 H2 120.7
C1 C2 H2 120.7
C6 C7 C8 119.8(11)
C6 C7 H7 120.1
C8 C7 H7 120.1
C19 C20 N9 123.8(12)
C19 C20 H20 118.1
N9 C20 H20 118.1
C39 C38 C60 118.1(12)
C39 C38 H38 121.0
C60 C38 H38 121.0
C51 C52 C53 119.1(12)
C51 C52 H52 120.5
C53 C52 H52 120.5
C42 C41 C40 120.4(14)
C42 C41 H41 119.8
C40 C41 H41 119.8
N16 C39 C38 124.3(11)
N16 C39 H39 117.8
C38 C39 H39 117.8
C47 C48 C49 118.5(13)
C47 C48 H48 120.8
C49 C48 H48 120.8
N17 C40 C41 120.4(12)
N17 C40 H40 119.8
C41 C40 H40 119.8
C57 C58 C59 120.1(12)
C57 C58 H58 119.9
C59 C58 H58 119.9
C41 C42 C43 119.3(14)
C41 C42 H42 120.3
C43 C42 H42 120.3
C17 C18 C19 119.3(12)
C17 C18 H18 120.4
C19 C18 H18 120.4
C5 C4 C3 118.8(12)
C5 C4 H4 120.6
C3 C4 H4 120.6
C18 C17 C16 118.7(12)
C18 C17 H17 120.6
C16 C17 H17 120.6
C13 C14 C15 118.1(11)
C13 C14 H14 121.0
C15 C14 H14 121.0
C20 C19 C18 119.3(13)
C20 C19 H19 120.4
C18 C19 H19 120.4
C27 C28 C29 115.6(13)
C27 C28 H28 122.2
C29 C28 H28 122.2
C12 C13 C14 120.4(12)
C12 C13 H13 119.8
C14 C13 H13 119.8
C36 C37 C60 120.2(11)
C36 C37 H37 119.9
C60 C37 H37 119.9
N16 C36 C37 120.1(11)
N16 C36 C35 113.0(9)
C37 C36 C35 126.9(11)
N15 C35 C34 120.4(10)
N15 C35 C36 114.2(9)
C34 C35 C36 125.3(10)
C37 C60 C38 118.3(10)
C37 C60 H60 120.8
C38 C60 H60 120.8
C33 C34 C35 119.0(10)
C33 C34 H34 120.5
C35 C34 H34 120.5
C34 C33 C32 119.9(11)
C34 C33 H33 120.1
C32 C33 H33 120.1
Cl1 C61 Cl2 110.1(10)
C8 C9 C10 120.9(12)
C8 C9 H9 119.6
C10 C9 H9 119.6
N6 C10 C9 121.0(11)
N6 C10 H10 119.5
C9 C10 H10 119.5
C9 C8 C7 118.7(12)
C9 C8 H8 120.6
C7 C8 H8 120.6
F4 P1 F3 82.2(11)
F4 P1 F2 97.9(12)
F3 P1 F2 88.5(11)
F4 P1 F1 172.3(11)
F3 P1 F1 94.1(10)
F2 P1 F1 88.7(9)
F4 P1 F6 93.0(10)
F3 P1 F6 175.2(11)
F2 P1 F6 91.9(9)
F1 P1 F6 90.8(7)
F4 P1 F5 85.5(10)
F3 P1 F5 89.7(9)
F2 P1 F5 175.9(10)
F1 P1 F5 87.8(7)
F6 P1 F5 90.2(7)
O4 N4 Ni2 159.3(16)

loop_
_geom_bond_atom_site_label_1
_geom_bond_atom_site_label_2
_geom_bond_distance
Ni1 N3 1.623(12)
Ni1 N6 2.004(9)
Ni1 N5 2.006(9)
Ni1 N1 2.043(10)
Ni6 O6 1.802(7)
Ni6 O5 1.806(7)
Ni6 N16 1.877(9)
Ni6 N15 1.887(9)
Ni5 N13 1.627(11)
Ni5 N20 2.002(9)
Ni5 N19 2.020(9)
Ni5 N11 2.036(10)
Ni3 O2 1.801(8)
Ni3 O1 1.812(7)
Ni3 N10 1.858(9)
Ni3 N9 1.871(9)
O1 N1 1.351(12)
Ni4 N14 1.628(11)
Ni4 N17 1.978(11)
Ni4 N18 2.015(10)
Ni4 N12 2.017(10)
P4 F21 1.581(8)
P4 F24 1.598(8)
P4 F19 1.598(7)
P4 F20 1.600(7)
P4 F22 1.602(8)
P4 F23 1.607(7)
P2 F8 1.587(7)
P2 F12 1.591(7)
P2 F10 1.597(8)
P2 F11 1.598(7)
P2 F9 1.600(8)
P2 F7 1.604(7)
P3 F18 1.568(9)
P3 F17 1.585(8)
P3 F13 1.595(7)
P3 F15 1.599(9)
P3 F16 1.599(7)
P3 F14 1.599(8)
Ni2 N4 1.576(14)
Ni2 N8 1.994(10)
Ni2 N7 2.003(10)
Ni2 N2 2.036(10)
C11 N10 1.338(14)
C11 C12 1.386(16)
C11 H11 0.9500
C51 C50 1.353(16)
C51 C52 1.372(16)
C51 H51 0.9500
N8 C25 1.339(16)
N8 C21 1.359(15)
C24 C23 1.372(18)
C24 C25 1.395(16)
C24 H24 0.9500
C21 C22 1.394(18)
C21 H21 0.9500
C30 N7 1.341(14)
C30 C29 1.351(17)
C30 H30 0.9500
C23 C22 1.37(2)
C23 H23 0.9500
C25 C26 1.455(18)
C47 C48 1.344(19)
C47 C46 1.368(18)
C47 H47 0.9500
N6 C10 1.333(14)
N6 C6 1.388(14)
C3 C2 1.360(17)
C3 C4 1.379(16)
C3 H3 0.9500
C44 N17 1.347(14)
C44 C43 1.398(18)
C44 C45 1.481(18)
N15 C31 1.328(14)
N15 C35 1.357(13)
O8 N14 1.164(12)
C54 C53 1.381(16)
C54 N19 1.399(13)
C54 C55 1.477(15)
C50 N19 1.327(14)
C50 H50 0.9500
N11 N12 1.279(13)
N11 O5 1.366(11)
C45 N18 1.343(15)
C45 C46 1.401(16)
C46 H46 0.9500
O6 N12 1.377(12)
C29 C28 1.425(17)
C29 H29 0.9500
N18 C49 1.313(16)
N17 C40 1.364(18)
C57 C58 1.362(18)
C57 C56 1.394(16)
C57 H57 0.9500
O2 N2 1.352(12)
C22 H22 0.9500
N20 C59 1.346(14)
N20 C55 1.375(14)
C27 C28 1.370(18)
C27 C26 1.399(18)
C27 H27 0.9500
C26 N7 1.371(14)
C31 C32 1.412(15)
C31 H31 0.9500
C59 C58 1.384(17)
C59 H59 0.9500
C55 C56 1.394(15)
N9 C16 1.351(14)
N9 C20 1.365(14)
N2 N1 1.245(12)
N10 C15 1.372(14)
C16 C17 1.420(15)
C16 C15 1.467(16)
C1 N5 1.346(14)
C1 C2 1.393(16)
C1 H1 0.9500
O3 N3 1.173(13)
C43 C42 1.38(2)
C43 H43 0.9500
C32 C33 1.394(15)
C32 H32 0.9500
N5 C5 1.354(14)
N16 C39 1.333(14)
N16 C36 1.373(14)
C49 C48 1.396(18)
C49 H49 0.9500
C53 C52 1.378(16)
C53 H53 0.9500
C56 H56 0.9500
N13 O7 1.166(13)
C15 C14 1.390(17)
C5 C4 1.374(15)
C5 C6 1.463(15)
C6 C7 1.389(16)
C12 C13 1.382(17)
C12 H12 0.9500
C2 H2 0.9500
C7 C8 1.403(16)
C7 H7 0.9500
C20 C19 1.322(16)
C20 H20 0.9500
C38 C39 1.362(16)
C38 C60 1.410(16)
C38 H38 0.9500
C52 H52 0.9500
C41 C42 1.328(19)
C41 C40 1.44(2)
C41 H41 0.9500
C39 H39 0.9500
C48 H48 0.9500
C40 H40 0.9500
C58 H58 0.9500
C42 H42 0.9500
C18 C17 1.375(18)
C18 C19 1.401(18)
C18 H18 0.9500
C4 H4 0.9500
C17 H17 0.9500
C14 C13 1.386(16)
C14 H14 0.9500
C19 H19 0.9500
C28 H28 0.9500
C13 H13 0.9500
C37 C36 1.389(15)
C37 C60 1.399(16)
C37 H37 0.9500
C36 C35 1.443(16)
C35 C34 1.414(15)
C60 H60 0.9500
C34 C33 1.379(16)
C34 H34 0.9500
C33 H33 0.9500
C61 Cl1 1.75(2)
C61 Cl2 1.797(18)
C9 C8 1.358(17)
C9 C10 1.385(17)
C9 H9 0.9500
C10 H10 0.9500
C8 H8 0.9500
P1 F4 1.47(2)
P1 F3 1.48(2)
P1 F2 1.506(19)
P1 F1 1.551(12)
P1 F6 1.554(14)
P1 F5 1.652(13)
O4 N4 1.248(18)
